data_4100688
loop_
_publ_author_name
'Emmanuel Terazzi'
'Stephane Torelli'
'Jean-Pierre Rivera'
'Jean-Marc Benech'
'Gerald Bernardinelli'
'Cyril Bourgogne'
'Bertrand Donnio'
'Daniel Guillon'
'Daniel Imbert'
'Jean-Claude Bunzli'
'Andre Pinto'
'Damien Jeannerat'
'Claude Piguet'

_publ_section_title
;
Molecular Control of Macroscopic Cubic, Columnar and Lamellar
Organizations in Luminescent Lanthanide-containing Thermotropic
Liquid Crystals.
;
_journal_name_full 'Journal of the American Chemical Society'
_journal_paper_doi 10.1021/ja0446101
_journal_year 2005
_chemical_formula_moiety
;
(C37 H29 Lu N5 O4)2 ; (N O3)2 ; (C3 H6 O)3
;
_chemical_formula_sum 'C83 H76 Lu2 N16 O29'
_chemical_formula_weight 2111.7
_space_group_IT_number 2
_space_group_name_Hall '-P 1'
_space_group_name_H-M_alt 'P -1'
_symmetry_cell_setting triclinic
_symmetry_space_group_name_Hall '-P 1'
_symmetry_space_group_name_H-M 'P -1'
_cell_angle_alpha 93.033(7)
_cell_angle_beta 106.130(6)
_cell_angle_gamma 118.204(6)
_cell_formula_units_Z 2
_cell_length_a 14.8858(8)
_cell_length_b 15.1794(9)
_cell_length_c 23.6556(13)
_cell_measurement_temperature 200
_cell_volume 4416.7(6)
_exptl_crystal_density_diffrn 1.588
_cod_database_code 4100688

loop_
_symmetry_equiv_pos_as_xyz
+x,+y,+z
-x,-y,-z

loop_
_atom_site_label
_atom_site_fract_x
_atom_site_fract_y
_atom_site_fract_z
_atom_site_U_iso_or_equiv
_atom_site_occupancy
_atom_site_adp_type
Lu1 .640281(17) .458322(13) .872201(8) .02298(10) 1.00000 Uani
O1a .0265(3) .1606(3) .79124(17) .0438(16) 1.00000 Uani
O2a .0036(4) .0183(3) .82556(19) .0593(19) 1.00000 Uani
O3a 1.2324(3) .7267(3) .91382(17) .0439(17) 1.00000 Uani
O4a 1.2681(5) .8860(4) .9411(3) .090(3) 1.00000 Uani
N1a .6713(4) .4625(3) .98054(18) .0251(17) 1.00000 Uani
N2a .4744(4) .3838(3) .89447(18) .0263(17) 1.00000 Uani
N3a .3804(4) .3029(3) .95372(17) .0252(15) 1.00000 Uani
N4a .8263(4) .5624(3) .93424(16) .0270(15) 1.00000 Uani
N5a .9648(3) .6004(3) 1.01816(15) .0286(15) 1.00000 Uani
C1a .5852(4) .4227(3) .9999(3) .025(2) 1.00000 Uani
C2a .5984(5) .4413(4) 1.0609(3) .030(3) 1.00000 Uani
C3a .7024(5) .5010(4) 1.1021(3) .032(3) 1.00000 Uani
C4a .7913(5) .5414(4) 1.0827(3) .031(3) 1.00000 Uani
C5a .7724(5) .5206(3) 1.0212(3) .0252(19) 1.00000 Uani
C6a .4797(5) .3668(3) .9494(2) .0243(19) 1.00000 Uani
C7a .3636(5) .3280(4) .8600(3) .027(2) 1.00000 Uani
C8a .3084(5) .3174(4) .7989(3) .035(3) 1.00000 Uani
C9a .1977(5) .2584(4) .7781(3) .038(3) 1.00000 Uani
C10a .1402(5) .2112(4) .8167(3) .034(3) 1.00000 Uani
C11a .1923(5) .2192(4) .8763(3) .032(2) 1.00000 Uani
C12a .3050(5) .2782(4) .8964(3) .027(2) 1.00000 Uani
C13a -.0346(4) .0656(4) .8000(2) .0366(19) 1.00000 Uani
C14a -.1525(4) .0295(4) .7737(2) .0355(19) 1.00000 Uani
C15a -.1901(5) .0910(4) .7483(3) .046(3) 1.00000 Uani
C16a -.3035(6) .0518(5) .7252(3) .060(3) 1.00000 Uani
C17a -.3743(6) -.0481(5) .7254(3) .058(3) 1.00000 Uani
C18a -.3349(5) -.1086(4) .7510(3) .053(3) 1.00000 Uani
C19a -.2253(5) -.0695(4) .7760(3) .046(3) 1.00000 Uani
C20a .8568(4) .5619(3) .9923(2) .0263(17) 1.00000 Uani
C21a .9206(4) .6050(4) .9204(2) .0292(17) 1.00000 Uani
C22a .9377(5) .6244(4) .8660(2) .036(2) 1.00000 Uani
C23a 1.0426(5) .6679(4) .8663(3) .039(3) 1.00000 Uani
C24a 1.1291(4) .6896(4) .9192(3) .039(3) 1.00000 Uani
C25a 1.1158(4) .6715(4) .9735(2) .036(2) 1.00000 Uani
C26a 1.0102(4) .6302(4) .97322(19) .0305(19) 1.00000 Uani
C27a 1.2922(5) .8289(4) .9231(3) .047(3) 1.00000 Uani
C28a 1.3928(5) .8607(4) .9071(3) .040(3) 1.00000 Uani
C29a 1.4107(6) .7917(5) .8784(3) .047(3) 1.00000 Uani
C30a 1.5031(7) .8285(6) .8628(3) .061(4) 1.00000 Uani
C31a 1.5768(6) .9310(6) .8766(4) .065(4) 1.00000 Uani
C32a 1.5613(6) .9984(5) .9060(4) .064(4) 1.00000 Uani
C33a 1.4688(6) .9649(5) .9213(3) .054(3) 1.00000 Uani
C34a .3544(5) .2351(4) .9970(3) .034(2) 1.00000 Uani
C35a .3449(7) .1357(5) .9743(3) .065(4) 1.00000 Uani
C36a 1.0324(5) .6135(4) 1.0806(3) .036(2) 1.00000 Uani
C37a 1.0836(5) .7202(5) 1.1169(3) .053(3) 1.00000 Uani
N1b .5928(5) .4197(3) .7485(2) .034(2) 1.00000 Uani
O1b .6832(4) .4364(3) .78505(17) .0370(17) 1.00000 Uani
O2b .5261(4) .4208(3) .77238(16) .0368(17) 1.00000 Uani
O3b .5712(4) .4039(3) .69425(17) .0528(19) 1.00000 Uani
N1c .6738(4) .6563(3) .87132(19) .0333(19) 1.00000 Uani
O1c .7067(4) .6175(3) .83903(16) .0351(15) 1.00000 Uani
O2c .6254(4) .5992(3) .90343(16) .0355(16) 1.00000 Uani
O3c .6865(4) .7411(3) .87205(19) .050(2) 1.00000 Uani
N1d .6392(5) .2724(4) .8595(3) .047(3) 1.00000 Uani
O1d .7208(4) .3547(3) .89351(17) .0420(17) 1.00000 Uani
O2d .5518(4) .2752(3) .8369(2) .0488(18) 1.00000 Uani
O3d .6445(4) .1958(3) .8477(3) .085(3) 1.00000 Uani
Lu2 .352630(17) .524946(13) .625936(8) .02254(10) 1.00000 Uani
O1e .9672(3) .8476(3) .72054(18) .0430(17) 1.00000 Uani
O2e .9889(3) .7111(3) .71490(15) .0427(15) 1.00000 Uani
O3e -.2420(3) .1768(3) .56606(15) .0411(15) 1.00000 Uani
O4e -.2506(4) .3181(3) .5864(3) .074(3) 1.00000 Uani
N1e .3299(4) .5246(3) .51991(17) .0234(16) 1.00000 Uani
N2e .5239(4) .6068(3) .60891(17) .0258(17) 1.00000 Uani
N3e .6202(4) .7020(3) .55535(18) .0290(17) 1.00000 Uani
N4e .1721(4) .4052(3) .56081(16) .0259(14) 1.00000 Uani
N5e .0347(4) .3553(3) .47383(15) .0288(15) 1.00000 Uani
C1e .4179(5) .5757(3) .5031(2) .026(3) 1.00000 Uani
C2e .4087(5) .5659(4) .4428(3) .030(3) 1.00000 Uani
C3e .3074(5) .5044(4) .3991(3) .032(3) 1.00000 Uani
C4e .2168(5) .4519(4) .4159(3) .029(2) 1.00000 Uani
C5e .2311(5) .4632(4) .4772(3) .0258(19) 1.00000 Uani
C6e .5205(5) .6309(3) .5551(3) .026(3) 1.00000 Uani
C7e .6318(5) .6632(3) .6461(3) .026(2) 1.00000 Uani
C8e .6832(5) .6644(4) .7058(3) .030(2) 1.00000 Uani
C9e .7952(5) .7251(4) .7294(3) .037(3) 1.00000 Uani
C10e .8531(5) .7834(4) .6946(3) .035(3) 1.00000 Uani
C11e .8058(5) .7854(4) .6364(3) .034(3) 1.00000 Uani
C12e .6929(5) .7225(4) .6124(3) .028(2) 1.00000 Uani
C13e 1.0283(4) .8023(4) .72653(18) .0328(18) 1.00000 Uani
C14e 1.1462(5) .8787(4) .7465(3) .037(3) 1.00000 Uani
C15e 1.1861(5) .9814(4) .7694(3) .061(3) 1.00000 Uani
C16e 1.2976(6) 1.0503(5) .7841(4) .071(4) 1.00000 Uani
C17e 1.3660(6) 1.0176(5) .7770(3) .058(4) 1.00000 Uani
C18e 1.3246(5) .9148(5) .7559(3) .054(3) 1.00000 Uani
C19e 1.2161(5) .8462(4) .7410(3) .044(3) 1.00000 Uani
C20e .1442(4) .4082(3) .50239(19) .0239(17) 1.00000 Uani
C21e .0753(4) .3482(3) .57107(19) .0284(17) 1.00000 Uani
C22e .0561(4) .3238(4) .6243(3) .037(2) 1.00000 Uani
C23e -.0513(5) .2669(4) .6208(3) .039(3) 1.00000 Uani
C24e -.1362(4) .2371(4) .5661(2) .0355(19) 1.00000 Uani
C25e -.1199(4) .2602(4) .51281(19) .0352(19) 1.00000 Uani
C26e -.0119(4) .3161(3) .51654(18) .0284(17) 1.00000 Uani
C27e -.2895(5) .2276(4) .5813(3) .036(3) 1.00000 Uani
C28e -.3906(5) .1584(4) .5932(3) .036(3) 1.00000 Uani
C29e -.4322(6) .2015(5) .6237(4) .049(3) 1.00000 Uani
C30e -.5224(7) .1391(6) .6387(4) .063(4) 1.00000 Uani
C31e -.5724(6) .0338(5) .6214(4) .059(4) 1.00000 Uani
C32e -.5335(5) -.0089(4) .5892(3) .051(3) 1.00000 Uani
C33e -.4412(5) .0532(4) .5755(3) .041(3) 1.00000 Uani
C34e .6491(5) .7729(4) .5136(3) .036(3) 1.00000 Uani
C35e .6456(7) .8657(5) .5313(4) .069(4) 1.00000 Uani
C36e -.0293(5) .3529(4) .4131(3) .038(3) 1.00000 Uani
C37e -.0131(5) .4565(5) .4071(3) .055(3) 1.00000 Uani
N1f .3918(5) .5693(3) .7483(3) .041(3) 1.00000 Uani
O1f .2994(4) .5431(3) .70940(17) .0426(18) 1.00000 Uani
O2f .4664(4) .5817(3) .72780(16) .0369(17) 1.00000 Uani
O3f .4077(5) .5820(4) .80199(19) .070(3) 1.00000 Uani
N1g .3301(5) .7004(3) .6246(3) .037(2) 1.00000 Uani
O1g .2520(3) .6118(3) .59781(16) .0381(15) 1.00000 Uani
O2g .4215(4) .7070(3) .64838(19) .0446(17) 1.00000 Uani
O3g .3184(4) .7744(3) .6271(2) .0557(19) 1.00000 Uani
N1h .3294(4) .3310(3) .6277(2) .033(2) 1.00000 Uani
O1h .3023(4) .3710(3) .66364(16) .0357(15) 1.00000 Uani
O2h .3722(4) .3878(3) .59337(16) .0364(16) 1.00000 Uani
O3h .3138(4) .2446(3) .6249(2) .055(3) 1.00000 Uani
O1i -.0444(8) .8926(7) .5519(5) .177(6) 1.00000 Uani
C1i .0345(10) .9699(7) .5789(5) .117(6) 1.00000 Uani
C2i .0354(11) 1.0523(10) .6106(7) .157(9) 1.00000 Uani
C3i .1408(12) .9820(9) .5791(8) .159(9) 1.00000 Uani
O1j .9308(5) .8250(5) 1.0132(3) .096(3) 1.00000 Uani
C1j 1.0058(6) .8768(5) .9969(4) .065(4) 1.00000 Uani
C2j .9943(7) .8749(6) .9328(4) .083(4) 1.00000 Uani
C3j 1.1146(8) .9476(7) 1.0395(4) .091(5) 1.00000 Uani
O1k 1.0138(6) .3730(5) .7785(3) .111(4) 1.00000 Uani
C1k 1.0053(6) .4434(6) .7600(3) .061(3) 1.00000 Uani
C2k 1.1030(8) .5388(6) .7642(4) .073(4) 1.00000 Uani
C3k .8967(9) .4360(7) .7327(5) .104(6) 1.00000 Uani
H2a .53555 .41253 1.07419 .04000 1.00000 Uiso
H3a .71356 .51500 1.14508 .04000 1.00000 Uiso
H4a .86542 .58336 1.11154 .04000 1.00000 Uiso
H8a .34837 .35114 .77247 .04000 1.00000 Uiso
H9a .15699 .24897 .73508 .04000 1.00000 Uiso
H11a .15227 .18553 .90267 .04000 1.00000 Uiso
H15a -.13882 .16074 .74651 .04000 1.00000 Uiso
H16a -.33117 .09534 .70837 .04000 1.00000 Uiso
H17a -.45298 -.07614 .70757 .04000 1.00000 Uiso
H18a -.38535 -.17947 .75150 .04000 1.00000 Uiso
H19a -.19796 -.11130 .79570 .04000 1.00000 Uiso
H22a .87691 .60712 .82912 .04000 1.00000 Uiso
H23a 1.05718 .68455 .82890 .04000 1.00000 Uiso
H25a 1.17670 .68688 1.00949 .04000 1.00000 Uiso
H29a 1.35853 .71784 .86927 .04000 1.00000 Uiso
H30a 1.51628 .78100 .84179 .04000 1.00000 Uiso
H31a 1.64154 .95658 .86520 .04000 1.00000 Uiso
H32a 1.61569 1.07138 .91654 .04000 1.00000 Uiso
H33a 1.45726 1.01425 .94166 .04000 1.00000 Uiso
H341a .41271 .26883 1.03645 .04000 1.00000 Uiso
H342a .28581 .22183 1.00117 .04000 1.00000 Uiso
H351a .28684 .10196 .93478 .04000 1.00000 Uiso
H352a .41374 .14895 .97005 .04000 1.00000 Uiso
H353a .32787 .09085 1.00265 .04000 1.00000 Uiso
H361a .98646 .56456 1.10008 .04000 1.00000 Uiso
H362a 1.08984 .59970 1.07942 .04000 1.00000 Uiso
H371a 1.12938 .76905 1.09758 .04000 1.00000 Uiso
H372a 1.02600 .73390 1.11824 .04000 1.00000 Uiso
H373a 1.12825 .72879 1.15842 .04000 1.00000 Uiso
H2e .47340 .60233 .43145 .04000 1.00000 Uiso
H3e .29961 .49781 .35637 .04000 1.00000 Uiso
H4e .14456 .40778 .38546 .04000 1.00000 Uiso
H8e .64122 .62366 .72962 .04000 1.00000 Uiso
H9e .83447 .72681 .77132 .04000 1.00000 Uiso
H11e .84841 .82809 .61325 .04000 1.00000 Uiso
H15e 1.13755 1.00506 .77523 .04000 1.00000 Uiso
H16e 1.32696 1.12297 .80002 .04000 1.00000 Uiso
H17e 1.44340 1.06664 .78668 .04000 1.00000 Uiso
H18e 1.37352 .89098 .75177 .04000 1.00000 Uiso
H19e 1.18805 .77347 .72617 .04000 1.00000 Uiso
H22e .11613 .34625 .66240 .04000 1.00000 Uiso
H23e -.06787 .24733 .65730 .04000 1.00000 Uiso
H25e -.18042 .23870 .47502 .04000 1.00000 Uiso
H29e -.39766 .27607 .63518 .04000 1.00000 Uiso
H30e -.55156 .16915 .66076 .04000 1.00000 Uiso
H31e -.63619 -.01076 .63207 .04000 1.00000 Uiso
H32e -.57111 -.08335 .57576 .04000 1.00000 Uiso
H33e -.41236 .02244 .55364 .04000 1.00000 Uiso
H341e .72237 .79309 .51428 .04000 1.00000 Uiso
H342e .59718 .73737 .47263 .04000 1.00000 Uiso
H351e .57243 .84569 .53080 .04000 1.00000 Uiso
H352e .69763 .90141 .57245 .04000 1.00000 Uiso
H353e .66475 .91238 .50412 .04000 1.00000 Uiso
H361e -.00674 .32919 .38315 .04000 1.00000 Uiso
H362e -.10643 .30547 .40546 .04000 1.00000 Uiso
H371e -.03540 .48052 .43682 .04000 1.00000 Uiso
H372e .06429 .50423 .41451 .04000 1.00000 Uiso
H373e -.05530 .45526 .36661 .04000 1.00000 Uiso
H21i .08870 1.08144 .64767 .05000 1.00000 Uiso
H22i .04634 1.10607 .58462 .05000 1.00000 Uiso
H23i -.03850 1.02840 .61355 .05000 1.00000 Uiso
H31i .17774 1.04090 .56251 .05000 1.00000 Uiso
H32i .18543 .99133 .61915 .05000 1.00000 Uiso
H33i .12718 .91966 .55378 .05000 1.00000 Uiso
H21j 1.02834 .94476 .92673 .05000 1.00000 Uiso
H22j 1.02905 .84009 .92127 .05000 1.00000 Uiso
H23j .91700 .83722 .90833 .05000 1.00000 Uiso
H31j 1.16593 .92638 1.03502 .05000 1.00000 Uiso
H32j 1.13936 1.01682 1.03132 .05000 1.00000 Uiso
H33j 1.11454 .95020 1.08063 .05000 1.00000 Uiso
H21k 1.13207 .52873 .73333 .05000 1.00000 Uiso
H22k 1.08538 .59330 .75771 .05000 1.00000 Uiso
H23k 1.15906 .55969 .80506 .05000 1.00000 Uiso
H31k .90044 .49756 .74794 .05000 1.00000 Uiso
H32k .87721 .42418 .68869 .05000 1.00000 Uiso
H33k .84133 .37691 .74294 .05000 1.00000 Uiso

loop_
_atom_site_aniso_label
_atom_site_aniso_U_11
_atom_site_aniso_U_22
_atom_site_aniso_U_33
_atom_site_aniso_U_12
_atom_site_aniso_U_13
_atom_site_aniso_U_23
Lu1 .01647(15) .03192(11) .01950(13) .01082(9) .00695(10) .00819(8)
O1a .019(3) .0468(19) .051(3) .0074(15) .0061(16) .0198(16)
O2a .031(3) .044(2) .086(3) .0142(17) .0066(19) .0154(18)
O3a .028(3) .0467(19) .059(3) .0150(16) .0236(18) .0136(16)
O4a .058(4) .051(3) .160(5) .017(3) .061(4) -.002(3)
N1a .021(3) .0289(18) .025(3) .0114(16) .0090(18) .0092(15)
N2a .016(3) .0358(19) .026(3) .0119(16) .0081(18) .0110(15)
N3a .018(3) .0343(18) .0224(18) .0113(16) .0075(15) .0112(14)
N4a .021(3) .0333(18) .0232(18) .0096(16) .0090(15) .0090(14)
N5a .019(3) .0363(19) .0260(17) .0113(16) .0063(14) .0073(14)
C1a .016(3) .030(3) .030(3) .0123(18) .009(3) .0117(17)
C2a .029(4) .035(3) .028(3) .014(2) .017(3) .0088(18)
C3a .031(4) .039(3) .022(3) .014(3) .011(3) .0054(18)
C4a .025(4) .037(3) .026(3) .013(2) .008(3) .0055(18)
C5a .021(3) .027(2) .027(3) .0116(18) .009(2) .0076(16)
C6a .023(4) .032(3) .022(3) .0144(19) .013(3) .0106(16)
C7a .021(4) .032(3) .027(3) .0117(19) .008(2) .0097(17)
C8a .026(4) .040(3) .032(3) .011(3) .012(3) .0135(19)
C9a .025(4) .043(3) .031(3) .010(3) .002(3) .0093(19)
C10a .019(4) .035(3) .041(3) .008(2) .009(3) .0091(19)
C11a .027(4) .035(3) .032(3) .013(3) .011(2) .0132(18)
C12a .021(4) .030(3) .031(3) .0098(19) .012(3) .0099(17)
C13a .025(3) .037(3) .038(3) .011(3) .0091(19) .0031(18)
C14a .023(3) .042(3) .033(3) .012(2) .0069(18) .0018(18)
C15a .034(4) .044(3) .039(3) .008(3) .006(3) .010(3)
C16a .035(5) .065(4) .065(4) .021(3) .005(3) .018(3)
C17a .020(4) .062(4) .067(4) .007(3) .005(3) .010(3)
C18a .033(4) .044(3) .060(4) .007(3) .013(3) .002(3)
C19a .031(4) .038(3) .053(3) .008(3) .013(3) .000(3)
C20a .022(3) .029(2) .025(3) .0104(18) .0088(18) .0064(16)
C21a .020(3) .032(3) .033(3) .0098(19) .0119(18) .0093(18)
C22a .030(3) .048(3) .028(3) .015(3) .0150(19) .012(2)
C23a .033(4) .050(3) .037(3) .018(3) .021(3) .016(3)
C24a .023(3) .045(3) .047(3) .012(3) .019(3) .012(3)
C25a .024(3) .042(3) .039(3) .014(3) .0095(19) .0087(19)
C26a .025(3) .033(3) .029(3) .011(2) .0103(18) .0071(18)
C27a .042(4) .044(3) .053(3) .021(3) .015(3) .009(3)
C28a .027(4) .049(3) .043(4) .015(3) .018(3) .016(3)
C29a .025(4) .057(4) .053(4) .015(3) .016(3) .017(3)
C30a .048(5) .094(5) .049(4) .040(4) .021(4) .014(4)
C31a .026(4) .100(5) .056(4) .017(4) .025(3) .032(4)
C32a .038(5) .057(4) .073(5) .005(3) .018(4) .029(4)
C33a .042(5) .054(4) .061(4) .018(3) .021(4) .016(3)
C34a .030(4) .036(3) .029(3) .008(2) .014(3) .0162(18)
C35a .096(7) .046(4) .055(4) .035(4) .028(4) .022(3)
C36a .023(3) .051(3) .028(3) .018(3) .0050(19) .010(2)
C37a .040(4) .060(4) .036(3) .014(3) .006(3) -.004(3)
N1b .034(4) .038(3) .023(3) .0131(19) .007(3) .0064(16)
O1b .030(3) .0482(19) .035(3) .0198(17) .0154(18) .0059(15)
O2b .027(3) .057(2) .027(3) .0213(17) .0104(17) .0111(14)
O3b .060(3) .063(3) .023(3) .021(2) .0164(18) .0065(15)
N1c .030(3) .034(3) .033(3) .0139(19) .010(3) .0099(16)
O1c .040(3) .0406(17) .0324(19) .0213(16) .0205(17) .0156(14)
O2c .036(3) .0379(17) .041(3) .0182(15) .0242(18) .0128(14)
O3c .062(4) .0364(19) .065(3) .0292(19) .032(3) .0212(17)
N1d .035(4) .038(3) .075(4) .020(3) .023(3) .022(3)
O1d .031(3) .0415(19) .050(3) .0208(17) .0041(17) .0094(16)
O2d .024(3) .0370(18) .082(3) .0143(16) .016(2) .0125(17)
O3d .049(4) .037(3) .170(6) .026(3) .031(4) .020(3)
Lu2 .01595(15) .03035(11) .01993(13) .00961(9) .00792(10) .00701(8)
O1e .014(3) .0365(17) .059(3) .0047(14) .0032(17) -.0035(15)
O2e .030(3) .0371(18) .0487(19) .0124(15) .0074(15) .0009(14)
O3e .023(3) .0417(17) .055(2) .0077(15) .0250(16) .0087(15)
O4e .047(3) .045(3) .148(5) .022(2) .057(3) .036(3)
N1e .018(3) .0301(18) .022(3) .0110(16) .0089(17) .0078(15)
N2e .020(3) .0326(18) .023(3) .0111(16) .0086(18) .0101(14)
N3e .026(3) .0288(18) .032(3) .0106(16) .0153(18) .0099(14)
N4e .018(3) .0294(17) .0254(18) .0078(15) .0088(15) .0066(14)
N5e .021(3) .0349(18) .0243(17) .0100(16) .0072(14) .0060(14)
C1e .024(4) .032(3) .023(3) .0132(19) .012(3) .0101(17)
C2e .021(4) .039(3) .032(3) .015(2) .011(3) .0123(19)
C3e .032(4) .044(3) .023(3) .020(3) .013(3) .0105(18)
C4e .025(4) .038(3) .021(3) .015(2) .007(3) .0062(17)
C5e .020(3) .031(3) .030(3) .014(2) .012(3) .0095(17)
C6e .016(3) .027(2) .033(3) .0088(18) .010(3) .0049(17)
C7e .018(3) .028(3) .033(3) .0095(19) .013(3) .0062(17)
C8e .024(4) .034(3) .028(3) .013(2) .006(3) .0071(18)
C9e .020(4) .045(3) .041(3) .017(3) .005(3) .009(2)
C10e .019(4) .032(3) .040(3) .009(2) .001(3) -.0009(19)
C11e .023(4) .027(3) .049(4) .008(2) .018(3) .0059(19)
C12e .019(4) .029(3) .032(3) .011(2) .005(3) .0042(17)
C13e .021(3) .042(3) .0264(19) .012(2) .0048(17) .0007(17)
C14e .027(4) .040(3) .029(3) .010(3) .0020(19) -.0026(18)
C15e .026(4) .046(3) .087(5) .011(3) .006(3) -.013(3)
C16e .034(5) .040(3) .106(6) .005(3) .008(4) -.013(3)
C17e .021(5) .060(4) .066(4) .008(3) .005(3) .003(3)
C18e .029(4) .070(4) .060(4) .027(3) .008(3) .010(3)
C19e .029(4) .049(3) .048(3) .019(3) .009(3) .006(3)
C20e .015(3) .030(2) .023(2) .0093(18) .0058(16) .0055(16)
C21e .022(3) .032(3) .029(2) .0096(19) .0110(17) .0100(17)
C22e .026(3) .047(3) .034(3) .014(3) .015(2) .015(2)
C23e .035(4) .048(3) .038(3) .017(3) .023(3) .018(3)
C24e .022(3) .037(3) .043(3) .009(2) .017(2) .0095(19)
C25e .022(3) .040(3) .035(3) .011(2) .0081(18) .0048(18)
C26e .019(3) .031(3) .028(2) .0081(18) .0075(17) .0044(17)
C27e .026(4) .038(3) .049(3) .015(3) .017(3) .015(3)
C28e .025(4) .043(3) .041(4) .016(3) .014(3) .016(3)
C29e .046(5) .051(3) .066(4) .028(3) .034(4) .022(3)
C30e .053(6) .089(5) .081(5) .047(4) .049(5) .035(4)
C31e .036(5) .071(4) .074(5) .021(3) .031(4) .033(4)
C32e .032(4) .047(3) .062(4) .009(3) .020(3) .015(3)
C33e .027(4) .049(3) .042(3) .013(3) .018(3) .009(3)
C34e .029(4) .037(3) .030(3) .006(2) .013(3) .0119(18)
C35e .081(6) .058(4) .081(6) .042(4) .031(5) .035(4)
C36e .017(3) .060(3) .023(3) .011(3) .0039(18) .003(2)
C37e .038(4) .083(4) .057(4) .036(3) .019(3) .036(3)
N1f .049(4) .042(3) .025(3) .015(3) .020(3) .0076(17)
O1f .036(3) .059(3) .034(3) .0215(18) .0184(19) .0068(15)
O2f .028(3) .0525(19) .026(3) .0187(16) .0068(17) .0099(14)
O3f .081(4) .078(3) .029(3) .020(3) .028(3) .0065(18)
N1g .032(4) .037(3) .046(3) .019(3) .018(3) .0146(18)
O1g .023(3) .0326(17) .046(2) .0110(15) .0023(15) -.0017(14)
O2g .018(3) .0335(17) .071(3) .0099(15) .0065(18) .0057(16)
O3g .045(3) .0351(19) .088(3) .0226(18) .020(3) .0104(18)
N1h .022(3) .032(3) .039(3) .0106(18) .009(2) .0093(17)
O1h .037(3) .0465(18) .0296(19) .0220(16) .0169(16) .0167(14)
O2h .035(3) .0366(17) .044(3) .0176(15) .0218(18) .0133(14)
O3h .061(4) .037(2) .074(3) .0255(19) .029(3) .0229(18)
O1i .118(8) .139(7) .186(8) -.020(6) .101(7) -.014(6)
C1i .106(10) .071(6) .128(8) .002(6) .059(7) .005(5)
C2i .096(10) .131(9) .224(15) .036(8) .079(10) -.004(9)
C3i .097(11) .103(8) .244(16) .029(7) .059(10) .002(8)
O1j .075(5) .116(4) .103(4) .038(4) .054(4) .048(4)
C1j .058(5) .067(4) .087(5) .035(4) .039(4) .034(4)
C2j .075(6) .082(5) .091(5) .035(5) .038(5) .019(4)
C3j .079(7) .093(6) .097(6) .038(5) .031(5) .034(5)
O1k .109(6) .099(4) .094(4) .038(4) .014(4) .043(4)
C1k .075(5) .075(4) .033(3) .038(4) .017(3) .008(3)
C2k .092(7) .085(5) .058(4) .051(5) .034(4) .020(4)
C3k .060(7) .109(7) .124(8) .036(5) .024(6) -.006(6)

loop_
_geom_bond_atom_site_label_1
_geom_bond_atom_site_label_2
_geom_bond_site_symmetry_1
_geom_bond_site_symmetry_2
_geom_bond_distance
Lu1 N1a . . 2.466(5)
Lu1 N2a . . 2.409(5)
Lu1 N4a . . 2.383(4)
Lu1 O1b . . 2.373(5)
Lu1 O2b . . 2.346(4)
Lu1 O1c . . 2.409(4)
Lu1 O2c . . 2.353(5)
Lu1 O1d . . 2.387(5)
Lu1 O2d . . 2.417(4)
O1a C10a . . 1.406(7)
O1a C13a . . 1.359(6)
O2a C13a . . 1.201(8)
O3a C24a . . 1.412(8)
O3a C27a . . 1.340(6)
O4a C27a . . 1.183(11)
N1a C1a . . 1.356(8)
N1a C5a . . 1.349(6)
N2a C6a . . 1.327(7)
N2a C7a . . 1.400(6)
N3a C6a . . 1.369(7)
N3a C12a . . 1.394(7)
N3a C34a . . 1.487(7)
N4a C20a . . 1.323(6)
N4a C21a . . 1.385(7)
N5a C20a . . 1.352(7)
N5a C26a . . 1.398(7)
N5a C36a . . 1.479(6)
C1a C2a . . 1.396(8)
C1a C6a . . 1.484(6)
C2a C3a . . 1.382(7)
C3a C4a . . 1.391(9)
C4a C5a . . 1.392(8)
C5a C20a . . 1.489(8)
C7a C8a . . 1.406(7)
C7a C12a . . 1.390(9)
C8a C9a . . 1.367(8)
C9a C10a . . 1.415(9)
C10a C11a . . 1.373(8)
C11a C12a . . 1.392(8)
C13a C14a . . 1.490(8)
C14a C15a . . 1.382(9)
C14a C19a . . 1.392(7)
C15a C16a . . 1.417(10)
C16a C17a . . 1.379(8)
C17a C18a . . 1.387(11)
C18a C19a . . 1.370(9)
C21a C22a . . 1.399(7)
C21a C26a . . 1.424(6)
C22a C23a . . 1.377(9)
C23a C24a . . 1.413(7)
C24a C25a . . 1.375(8)
C25a C26a . . 1.387(8)
C27a C28a . . 1.507(11)
C28a C29a . . 1.384(11)
C28a C33a . . 1.391(7)
C29a C30a . . 1.385(12)
C30a C31a . . 1.366(10)
C31a C32a . . 1.350(14)
C32a C33a . . 1.384(12)
C34a C35a . . 1.502(10)
C36a C37a . . 1.505(8)
N1b O1b . . 1.277(7)
N1b O2b . . 1.279(9)
N1b O3b . . 1.214(7)
N1c O1c . . 1.267(8)
N1c O2c . . 1.277(6)
N1c O3c . . 1.207(7)
N1d O1d . . 1.265(5)
N1d O2d . . 1.283(9)
N1d O3d . . 1.225(9)
Lu2 N1e . . 2.435(5)
Lu2 N2e . . 2.416(5)
Lu2 N4e . . 2.384(4)
Lu2 O1f . . 2.370(5)
Lu2 O2f . . 2.356(4)
Lu2 O1g . . 2.415(5)
Lu2 O2g . . 2.415(4)
Lu2 O1h . . 2.398(4)
Lu2 O2h . . 2.354(5)
O1e C10e . . 1.416(6)
O1e C13e . . 1.361(8)
O2e C13e . . 1.199(6)
O3e C24e . . 1.398(7)
O3e C27e . . 1.361(9)
O4e C27e . . 1.196(7)
N1e C1e . . 1.355(8)
N1e C5e . . 1.353(6)
N2e C6e . . 1.336(7)
N2e C7e . . 1.386(6)
N3e C6e . . 1.359(7)
N3e C12e . . 1.384(7)
N3e C34e . . 1.494(7)
N4e C20e . . 1.338(6)
N4e C21e . . 1.386(7)
N5e C20e . . 1.360(6)
N5e C26e . . 1.385(7)
N5e C36e . . 1.475(7)
C1e C2e . . 1.388(8)
C1e C6e . . 1.479(6)
C2e C3e . . 1.384(6)
C3e C4e . . 1.387(9)
C4e C5e . . 1.396(8)
C5e C20e . . 1.479(8)
C7e C8e . . 1.401(7)
C7e C12e . . 1.406(8)
C8e C9e . . 1.385(8)
C9e C10e . . 1.399(9)
C10e C11e . . 1.370(8)
C11e C12e . . 1.398(8)
C13e C14e . . 1.485(7)
C14e C15e . . 1.389(8)
C14e C19e . . 1.379(11)
C15e C16e . . 1.404(9)
C16e C17e . . 1.369(13)
C17e C18e . . 1.379(9)
C18e C19e . . 1.367(8)
C21e C22e . . 1.399(7)
C21e C26e . . 1.411(6)
C22e C23e . . 1.385(8)
C23e C24e . . 1.402(7)
C24e C25e . . 1.381(7)
C25e C26e . . 1.391(7)
C27e C28e . . 1.490(8)
C28e C29e . . 1.384(12)
C28e C33e . . 1.383(7)
C29e C30e . . 1.386(12)
C30e C31e . . 1.384(10)
C31e C32e . . 1.373(13)
C32e C33e . . 1.391(10)
C34e C35e . . 1.478(12)
C36e C37e . . 1.496(10)
N1f O1f . . 1.280(7)
N1f O2f . . 1.271(9)
N1f O3f . . 1.211(7)
N1g O1g . . 1.259(5)
N1g O2g . . 1.273(8)
N1g O3g . . 1.215(8)
N1h O1h . . 1.274(8)
N1h O2h . . 1.286(7)
N1h O3h . . 1.213(7)
O1i C1i . . 1.168(11)
C1i C2i . . 1.42(3)
C1i C3i . . 1.50(3)
O1j C1j . . 1.205(10)
C1j C2j . . 1.476(12)
C1j C3j . . 1.459(10)
O1k C1k . . 1.224(12)
C1k C2k . . 1.461(10)
C1k C3k . . 1.510(15)
